data_4083289
loop_
_publ_author_name
'Barrett, Brittany J.'
'Iluc, Vlad M.'

_publ_section_title
;
 Group 10 Metal Complexes Supported by Pincer Ligands with an Olefinic
 Backbone
;
_journal_issue 10
_journal_name_full Organometallics
_journal_page_first 2565
_journal_paper_doi 10.1021/om500256r
_journal_volume 33
_journal_year 2014
_chemical_formula_sum 'C26 H38 Ni P2'
_chemical_formula_weight 471.21
_chemical_name_systematic
; 
 ? 
;
_space_group_IT_number 14
_symmetry_cell_setting monoclinic
_symmetry_space_group_name_Hall '-P 2ybc'
_symmetry_space_group_name_H-M 'P 1 21/c 1'
_atom_sites_solution_hydrogens geom
_atom_sites_solution_primary direct
_atom_sites_solution_secondary difmap
_audit_creation_method SHELXL-97
_cell_angle_alpha 90.00
_cell_angle_beta 101.825(3)
_cell_angle_gamma 90.00
_cell_formula_units_Z 8
_cell_length_a 15.245(2)
_cell_length_b 10.7277(16)
_cell_length_c 31.655(5)
_cell_measurement_temperature 120(2)
_cell_volume 5067.1(13)
_computing_structure_refinement 'SHELXL-97 (Sheldrick, 1997)'
_computing_structure_solution 'SHELXS-97 (Sheldrick, 1990)'
_diffrn_ambient_temperature 120(2)
_diffrn_measured_fraction_theta_full 0.999
_diffrn_measured_fraction_theta_max 0.999
_diffrn_radiation_monochromator graphite
_diffrn_radiation_source 'fine-focus sealed tube'
_diffrn_radiation_type MoK\a
_diffrn_radiation_wavelength 0.71073
_diffrn_reflns_av_R_equivalents 0.1426
_diffrn_reflns_av_sigmaI/netI 0.1309
_diffrn_reflns_limit_h_max 18
_diffrn_reflns_limit_h_min -18
_diffrn_reflns_limit_k_max 12
_diffrn_reflns_limit_k_min -12
_diffrn_reflns_limit_l_max 37
_diffrn_reflns_limit_l_min -37
_diffrn_reflns_number 40184
_diffrn_reflns_theta_full 25.00
_diffrn_reflns_theta_max 25.00
_diffrn_reflns_theta_min 1.36
_exptl_absorpt_coefficient_mu 0.902
_exptl_absorpt_correction_T_max 0.9454
_exptl_absorpt_correction_T_min 0.6817
_exptl_absorpt_correction_type multi-scan
_exptl_absorpt_process_details 'Bruker AXS area detector scaling and absorption correction'
_exptl_crystal_density_diffrn 1.235
_exptl_crystal_density_method 'not measured'
_exptl_crystal_F_000 2016
_exptl_crystal_size_max 0.46
_exptl_crystal_size_mid 0.08
_exptl_crystal_size_min 0.06
_refine_diff_density_max 0.711
_refine_diff_density_min -0.747
_refine_diff_density_rms 0.082
_refine_ls_extinction_method none
_refine_ls_goodness_of_fit_ref 0.895
_refine_ls_hydrogen_treatment constr
_refine_ls_matrix_type full
_refine_ls_number_parameters 539
_refine_ls_number_reflns 8912
_refine_ls_number_restraints 0
_refine_ls_restrained_S_all 0.895
_refine_ls_R_factor_all 0.1361
_refine_ls_R_factor_gt 0.0566
_refine_ls_shift/su_max 0.001
_refine_ls_shift/su_mean 0.000
_refine_ls_structure_factor_coef Fsqd
_refine_ls_weighting_details 'calc w=1/[\s^2^(Fo^2^)+(0.0305P)^2^+0.0000P] where P=(Fo^2^+2Fc^2^)/3'
_refine_ls_weighting_scheme calc
_refine_ls_wR_factor_gt 0.0807
_refine_ls_wR_factor_ref 0.0931
_reflns_number_gt 4771
_reflns_number_total 8912
_reflns_threshold_expression >2sigma(I)
_cod_data_source_file om500256r_si_002.cif
_cod_data_source_block brit05
_cod_depositor_comments 'Adding full bibliography for 4083285--4083293.cif.'
_cod_original_sg_symbol_H-M P2(1)/c
_cod_database_code 4083289

loop_
_symmetry_equiv_pos_as_xyz
'x, y, z'
'-x, y+1/2, -z+1/2'
'-x, -y, -z'
'x, -y-1/2, z-1/2'

loop_
_atom_site_label
_atom_site_type_symbol
_atom_site_fract_x
_atom_site_fract_y
_atom_site_fract_z
_atom_site_U_iso_or_equiv
_atom_site_adp_type
_atom_site_occupancy
_atom_site_symmetry_multiplicity
_atom_site_calc_flag
_atom_site_refinement_flags
Ni1 Ni 0.25836(4) 0.78507(5) 0.127200(19) 0.01680(16) Uani 1 1 d .
C11 C 0.2810(3) 0.9124(4) 0.17287(13) 0.0160(10) Uani 1 1 d .
H11 H 0.3404 0.9549 0.1765 0.019 Uiso 1 1 calc R
P11 P 0.31588(8) 0.60172(10) 0.13185(4) 0.0164(3) Uani 1 1 d .
C12 C 0.2838(3) 0.7921(4) 0.19067(14) 0.0173(11) Uani 1 1 d .
H12 H 0.2311 0.7716 0.2037 0.021 Uiso 1 1 calc R
P12 P 0.17771(8) 0.91877(11) 0.08660(4) 0.0172(3) Uani 1 1 d .
P21 P 0.81290(8) 0.44895(10) 0.13315(4) 0.0164(3) Uani 1 1 d .
C21 C 0.7922(3) 0.2584(4) 0.19441(13) 0.0147(10) Uani 1 1 d .
H21 H 0.7418 0.2773 0.2093 0.018 Uiso 1 1 calc R
P22 P 0.67458(8) 0.12697(10) 0.09307(4) 0.0152(3) Uani 1 1 d .
C22 C 0.7892(3) 0.1376(4) 0.17674(13) 0.0158(11) Uani 1 1 d .
H22 H 0.8490 0.0972 0.1787 0.019 Uiso 1 1 calc R
C31 C 0.1445(3) 1.0130(4) 0.12947(14) 0.0169(10) Uani 1 1 d .
C33 C 0.1853(3) 1.0658(4) 0.20465(15) 0.0269(12) Uani 1 1 d .
H33 H 0.2252 1.0593 0.2319 0.032 Uiso 1 1 calc R
C32 C 0.2023(3) 0.9987(4) 0.16933(14) 0.0181(11) Uani 1 1 d .
C34 C 0.1102(3) 1.1421(4) 0.20009(16) 0.0303(13) Uani 1 1 d .
H34 H 0.0990 1.1869 0.2243 0.036 Uiso 1 1 calc R
C35 C 0.0521(3) 1.1532(4) 0.16097(16) 0.0286(12) Uani 1 1 d .
H35 H 0.0001 1.2037 0.1583 0.034 Uiso 1 1 calc R
C36 C 0.0696(3) 1.0911(4) 0.12566(15) 0.0228(11) Uani 1 1 d .
H36 H 0.0305 1.1011 0.0984 0.027 Uiso 1 1 calc R
C41 C 0.3904(3) 0.6190(4) 0.18528(13) 0.0152(10) Uani 1 1 d .
C42 C 0.3664(3) 0.7196(4) 0.20942(13) 0.0161(10) Uani 1 1 d .
C43 C 0.4191(3) 0.7442(4) 0.24950(13) 0.0169(10) Uani 1 1 d .
H43 H 0.4029 0.8106 0.2662 0.020 Uiso 1 1 calc R
C44 C 0.4950(3) 0.6744(4) 0.26601(14) 0.0202(11) Uani 1 1 d .
H44 H 0.5304 0.6934 0.2936 0.024 Uiso 1 1 calc R
C45 C 0.5188(3) 0.5772(4) 0.24204(14) 0.0211(11) Uani 1 1 d .
H45 H 0.5713 0.5300 0.2530 0.025 Uiso 1 1 calc R
C46 C 0.4663(3) 0.5484(4) 0.20202(14) 0.0184(11) Uani 1 1 d .
H46 H 0.4822 0.4802 0.1860 0.022 Uiso 1 1 calc R
C51 C 0.8946(3) 0.4334(4) 0.18448(13) 0.0145(10) Uani 1 1 d .
C52 C 0.8753(3) 0.3353(4) 0.21019(13) 0.0127(10) Uani 1 1 d .
C54 C 1.0064(3) 0.3877(4) 0.26435(15) 0.0219(11) Uani 1 1 d .
H54 H 1.0440 0.3727 0.2917 0.026 Uiso 1 1 calc R
C55 C 1.0270(3) 0.4819(4) 0.23835(15) 0.0236(11) Uani 1 1 d .
H55 H 1.0794 0.5307 0.2475 0.028 Uiso 1 1 calc R
C56 C 0.9709(3) 0.5052(4) 0.19885(14) 0.0178(10) Uani 1 1 d .
H56 H 0.9848 0.5712 0.1813 0.021 Uiso 1 1 calc R
C61 C 0.6498(3) 0.0318(4) 0.13759(14) 0.0171(10) Uani 1 1 d .
C62 C 0.7135(3) 0.0490(4) 0.17648(14) 0.0155(10) Uani 1 1 d .
C63 C 0.7023(3) -0.0182(4) 0.21272(15) 0.0239(11) Uani 1 1 d .
H63 H 0.7454 -0.0099 0.2389 0.029 Uiso 1 1 calc R
C64 C 0.6300(3) -0.0965(4) 0.21128(16) 0.0295(12) Uani 1 1 d .
H64 H 0.6234 -0.1410 0.2364 0.035 Uiso 1 1 calc R
C65 C 0.5672(3) -0.1102(4) 0.17344(15) 0.0231(11) Uani 1 1 d .
H65 H 0.5167 -0.1627 0.1727 0.028 Uiso 1 1 calc R
C66 C 0.5776(3) -0.0480(4) 0.13686(15) 0.0226(11) Uani 1 1 d .
H66 H 0.5349 -0.0596 0.1107 0.027 Uiso 1 1 calc R
C71 C 0.3912(3) 0.5472(4) 0.09689(14) 0.0195(11) Uani 1 1 d .
H71 H 0.4252 0.4730 0.1107 0.023 Uiso 1 1 calc R
C72 C 0.2461(3) 0.4628(4) 0.13672(15) 0.0215(11) Uani 1 1 d .
H72 H 0.2136 0.4413 0.1069 0.026 Uiso 1 1 calc R
C73 C 0.1750(3) 0.4969(4) 0.16216(15) 0.0336(13) Uani 1 1 d .
H73A H 0.1381 0.5652 0.1476 0.050 Uiso 1 1 calc R
H73B H 0.2042 0.5233 0.1913 0.050 Uiso 1 1 calc R
H73C H 0.1371 0.4242 0.1640 0.050 Uiso 1 1 calc R
C74 C 0.2985(3) 0.3457(4) 0.15507(15) 0.0299(12) Uani 1 1 d .
H74A H 0.2567 0.2763 0.1550 0.045 Uiso 1 1 calc R
H74B H 0.3305 0.3621 0.1847 0.045 Uiso 1 1 calc R
H74C H 0.3417 0.3242 0.1372 0.045 Uiso 1 1 calc R
C75 C 0.3374(3) 0.5090(4) 0.05273(14) 0.0292(12) Uani 1 1 d .
H75A H 0.3007 0.5794 0.0397 0.044 Uiso 1 1 calc R
H75B H 0.2984 0.4385 0.0561 0.044 Uiso 1 1 calc R
H75C H 0.3785 0.4844 0.0341 0.044 Uiso 1 1 calc R
C76 C 0.4579(3) 0.6499(4) 0.09238(15) 0.0284(12) Uani 1 1 d .
H76A H 0.4979 0.6206 0.0739 0.043 Uiso 1 1 calc R
H76B H 0.4934 0.6711 0.1209 0.043 Uiso 1 1 calc R
H76C H 0.4254 0.7238 0.0794 0.043 Uiso 1 1 calc R
C77 C 0.2260(3) 1.0333(4) 0.05394(14) 0.0211(11) Uani 1 1 d .
H77 H 0.2304 0.9901 0.0265 0.025 Uiso 1 1 calc R
C78 C 0.0702(3) 0.8729(4) 0.05150(14) 0.0196(11) Uani 1 1 d .
H78 H 0.0326 0.9488 0.0431 0.023 Uiso 1 1 calc R
C79 C 0.0215(3) 0.7844(4) 0.07643(17) 0.0364(14) Uani 1 1 d .
H79A H -0.0360 0.7601 0.0582 0.055 Uiso 1 1 calc R
H79B H 0.0108 0.8262 0.1024 0.055 Uiso 1 1 calc R
H79C H 0.0583 0.7099 0.0847 0.055 Uiso 1 1 calc R
C80 C 0.0887(3) 0.8094(4) 0.01075(15) 0.0352(13) Uani 1 1 d .
H80A H 0.0336 0.7703 -0.0051 0.053 Uiso 1 1 calc R
H80B H 0.1351 0.7456 0.0190 0.053 Uiso 1 1 calc R
H80C H 0.1093 0.8717 -0.0077 0.053 Uiso 1 1 calc R
C81 C 0.1717(3) 1.1504(4) 0.04115(16) 0.0337(13) Uani 1 1 d .
H81A H 0.2010 1.2015 0.0224 0.051 Uiso 1 1 calc R
H81B H 0.1674 1.1978 0.0671 0.051 Uiso 1 1 calc R
H81C H 0.1114 1.1276 0.0256 0.051 Uiso 1 1 calc R
C82 C 0.3220(3) 1.0633(5) 0.07686(16) 0.0358(13) Uani 1 1 d .
H82A H 0.3574 0.9863 0.0809 0.054 Uiso 1 1 calc R
H82B H 0.3216 1.1007 0.1050 0.054 Uiso 1 1 calc R
H82C H 0.3487 1.1219 0.0593 0.054 Uiso 1 1 calc R
C83 C 0.7442(3) 0.5850(4) 0.14190(15) 0.0216(11) Uani 1 1 d .
H83 H 0.7075 0.6082 0.1131 0.026 Uiso 1 1 calc R
C84 C 0.6787(3) 0.5477(4) 0.17017(15) 0.0287(12) Uani 1 1 d .
H84A H 0.6435 0.6206 0.1752 0.043 Uiso 1 1 calc R
H84B H 0.7121 0.5160 0.1979 0.043 Uiso 1 1 calc R
H84C H 0.6385 0.4827 0.1556 0.043 Uiso 1 1 calc R
C85 C 0.7969(3) 0.7013(4) 0.15983(16) 0.0315(13) Uani 1 1 d .
H85A H 0.8377 0.7247 0.1409 0.047 Uiso 1 1 calc R
H85B H 0.8316 0.6838 0.1889 0.047 Uiso 1 1 calc R
H85C H 0.7551 0.7699 0.1612 0.047 Uiso 1 1 calc R
C86 C 0.8790(3) 0.5080(4) 0.09450(14) 0.0219(11) Uani 1 1 d .
H86 H 0.9136 0.5829 0.1073 0.026 Uiso 1 1 calc R
C87 C 0.9448(3) 0.4087(4) 0.08638(15) 0.0323(13) Uani 1 1 d .
H87A H 0.9117 0.3344 0.0741 0.048 Uiso 1 1 calc R
H87B H 0.9850 0.3868 0.1137 0.048 Uiso 1 1 calc R
H87C H 0.9800 0.4408 0.0661 0.048 Uiso 1 1 calc R
C88 C 0.8167(3) 0.5464(5) 0.05235(15) 0.0349(13) Uani 1 1 d .
H88A H 0.8524 0.5679 0.0309 0.052 Uiso 1 1 calc R
H88B H 0.7812 0.6189 0.0575 0.052 Uiso 1 1 calc R
H88C H 0.7764 0.4771 0.0415 0.052 Uiso 1 1 calc R
C89 C 0.5631(3) 0.1688(4) 0.06205(14) 0.0218(11) Uani 1 1 d .
H89 H 0.5252 0.0920 0.0565 0.026 Uiso 1 1 calc R
C90 C 0.5697(3) 0.2289(4) 0.01888(16) 0.0406(14) Uani 1 1 d .
H90A H 0.5864 0.1655 -0.0003 0.061 Uiso 1 1 calc R
H90B H 0.6152 0.2947 0.0239 0.061 Uiso 1 1 calc R
H90C H 0.5116 0.2650 0.0055 0.061 Uiso 1 1 calc R
C91 C 0.5201(3) 0.2606(4) 0.08923(17) 0.0365(14) Uani 1 1 d .
H91A H 0.5570 0.3360 0.0947 0.055 Uiso 1 1 calc R
H91B H 0.5162 0.2215 0.1168 0.055 Uiso 1 1 calc R
H91C H 0.4599 0.2828 0.0735 0.055 Uiso 1 1 calc R
C92 C 0.7174(3) 0.0140(4) 0.05791(14) 0.0213(11) Uani 1 1 d .
H92 H 0.7205 0.0592 0.0306 0.026 Uiso 1 1 calc R
C93 C 0.8128(3) -0.0217(4) 0.07873(15) 0.0350(13) Uani 1 1 d .
H93A H 0.8376 -0.0756 0.0591 0.053 Uiso 1 1 calc R
H93B H 0.8130 -0.0664 0.1058 0.053 Uiso 1 1 calc R
H93C H 0.8495 0.0537 0.0848 0.053 Uiso 1 1 calc R
C94 C 0.6590(3) -0.1004(4) 0.04493(16) 0.0365(13) Uani 1 1 d .
H94A H 0.5983 -0.0741 0.0313 0.055 Uiso 1 1 calc R
H94B H 0.6567 -0.1502 0.0706 0.055 Uiso 1 1 calc R
H94C H 0.6844 -0.1507 0.0245 0.055 Uiso 1 1 calc R
C53 C 0.9310(3) 0.3153(4) 0.25047(14) 0.0201(11) Uani 1 1 d .
H53 H 0.9169 0.2510 0.2686 0.024 Uiso 1 1 calc R
Ni2 Ni 0.75832(4) 0.26387(5) 0.130820(18) 0.01596(16) Uani 1 1 d .

loop_
_atom_site_aniso_label
_atom_site_aniso_U_11
_atom_site_aniso_U_22
_atom_site_aniso_U_33
_atom_site_aniso_U_23
_atom_site_aniso_U_13
_atom_site_aniso_U_12
Ni1 0.0168(4) 0.0161(4) 0.0165(3) -0.0012(3) 0.0009(3) 0.0039(3)
C11 0.016(3) 0.017(3) 0.015(3) -0.003(2) 0.003(2) -0.001(2)
P11 0.0150(7) 0.0167(7) 0.0164(7) -0.0007(5) 0.0002(5) 0.0010(5)
C12 0.016(3) 0.021(3) 0.016(3) 0.001(2) 0.004(2) 0.003(2)
P12 0.0137(7) 0.0189(7) 0.0176(7) -0.0012(5) 0.0005(5) 0.0012(5)
P21 0.0163(7) 0.0149(7) 0.0170(7) 0.0013(5) 0.0009(5) -0.0031(5)
C21 0.012(3) 0.023(3) 0.008(2) -0.0001(19) 0.001(2) -0.0014(19)
P22 0.0153(7) 0.0147(7) 0.0152(7) -0.0003(5) 0.0020(5) -0.0013(5)
C22 0.015(3) 0.020(3) 0.012(3) 0.002(2) 0.002(2) 0.002(2)
C31 0.014(3) 0.014(3) 0.024(3) 0.006(2) 0.009(2) -0.0029(19)
C33 0.047(3) 0.016(3) 0.019(3) -0.001(2) 0.007(3) 0.000(2)
C32 0.024(3) 0.009(3) 0.023(3) -0.002(2) 0.009(2) 0.001(2)
C34 0.048(4) 0.018(3) 0.033(3) 0.000(2) 0.029(3) 0.008(2)
C35 0.029(3) 0.023(3) 0.039(3) 0.004(2) 0.019(3) 0.011(2)
C36 0.024(3) 0.013(3) 0.033(3) 0.001(2) 0.011(2) 0.003(2)
C41 0.012(3) 0.017(3) 0.017(3) 0.006(2) 0.004(2) 0.000(2)
C42 0.020(3) 0.019(3) 0.011(2) 0.005(2) 0.007(2) -0.005(2)
C43 0.022(3) 0.016(3) 0.013(2) -0.001(2) 0.005(2) -0.005(2)
C44 0.021(3) 0.025(3) 0.011(3) 0.004(2) -0.005(2) -0.009(2)
C45 0.014(3) 0.026(3) 0.022(3) 0.009(2) 0.000(2) 0.002(2)
C46 0.024(3) 0.013(3) 0.019(3) 0.004(2) 0.008(2) 0.003(2)
C51 0.011(3) 0.013(3) 0.018(3) -0.007(2) 0.001(2) 0.0042(19)
C52 0.012(2) 0.011(3) 0.015(3) -0.003(2) 0.003(2) 0.0032(19)
C54 0.023(3) 0.015(3) 0.023(3) -0.008(2) -0.006(2) 0.003(2)
C55 0.019(3) 0.017(3) 0.032(3) -0.008(2) -0.002(2) 0.001(2)
C56 0.012(2) 0.018(3) 0.022(3) 0.000(2) 0.001(2) -0.001(2)
C61 0.017(3) 0.014(3) 0.023(3) 0.000(2) 0.010(2) -0.003(2)
C62 0.015(2) 0.012(3) 0.022(3) 0.001(2) 0.008(2) 0.0010(19)
C63 0.029(3) 0.019(3) 0.023(3) 0.001(2) 0.006(2) -0.004(2)
C64 0.041(3) 0.028(3) 0.026(3) 0.003(2) 0.020(3) -0.004(2)
C65 0.025(3) 0.017(3) 0.032(3) -0.005(2) 0.016(2) -0.006(2)
C66 0.023(3) 0.019(3) 0.027(3) -0.008(2) 0.007(2) -0.004(2)
C71 0.023(3) 0.018(3) 0.017(3) 0.000(2) 0.003(2) 0.005(2)
C72 0.019(3) 0.023(3) 0.023(3) 0.002(2) 0.003(2) -0.005(2)
C73 0.027(3) 0.042(4) 0.032(3) 0.008(3) 0.005(3) -0.001(2)
C74 0.033(3) 0.019(3) 0.038(3) 0.002(2) 0.006(3) -0.003(2)
C75 0.035(3) 0.033(3) 0.020(3) -0.001(2) 0.005(2) 0.006(2)
C76 0.030(3) 0.035(3) 0.024(3) 0.002(2) 0.014(2) 0.000(2)
C77 0.021(3) 0.023(3) 0.020(3) -0.001(2) 0.006(2) 0.001(2)
C78 0.014(2) 0.014(3) 0.028(3) -0.003(2) -0.003(2) 0.0058(19)
C79 0.023(3) 0.030(3) 0.053(4) 0.007(3) 0.001(3) -0.007(2)
C80 0.027(3) 0.036(3) 0.036(3) -0.010(2) -0.009(3) -0.005(2)
C81 0.036(3) 0.030(3) 0.038(3) 0.012(2) 0.013(3) 0.003(2)
C82 0.026(3) 0.043(4) 0.040(3) 0.003(3) 0.009(3) -0.013(2)
C83 0.018(3) 0.019(3) 0.025(3) 0.004(2) -0.003(2) 0.000(2)
C84 0.023(3) 0.027(3) 0.034(3) -0.005(2) 0.001(2) 0.005(2)
C85 0.028(3) 0.021(3) 0.045(3) -0.002(2) 0.007(3) 0.005(2)
C86 0.028(3) 0.018(3) 0.017(3) -0.001(2) -0.001(2) -0.004(2)
C87 0.036(3) 0.031(3) 0.033(3) 0.000(2) 0.014(3) 0.001(2)
C88 0.037(3) 0.045(4) 0.023(3) 0.012(2) 0.008(3) -0.011(3)
C89 0.016(3) 0.019(3) 0.030(3) 0.007(2) 0.001(2) -0.001(2)
C90 0.037(3) 0.037(3) 0.041(3) 0.014(3) -0.009(3) -0.004(3)
C91 0.020(3) 0.028(3) 0.058(4) -0.004(3) 0.001(3) 0.008(2)
C92 0.024(3) 0.022(3) 0.019(3) -0.003(2) 0.007(2) 0.001(2)
C93 0.034(3) 0.045(4) 0.028(3) -0.003(2) 0.012(3) 0.010(3)
C94 0.042(3) 0.031(3) 0.039(3) -0.017(3) 0.014(3) -0.003(3)
C53 0.028(3) 0.013(3) 0.020(3) -0.002(2) 0.006(2) 0.002(2)
Ni2 0.0154(3) 0.0148(4) 0.0165(3) 0.0013(3) 0.0004(3) -0.0034(3)

loop_
_atom_type_symbol
_atom_type_description
_atom_type_scat_dispersion_real
_atom_type_scat_dispersion_imag
_atom_type_scat_source
C C 0.0033 0.0016 'International Tables Vol C Tables 4.2.6.8 and 6.1.1.4'
H H 0.0000 0.0000 'International Tables Vol C Tables 4.2.6.8 and 6.1.1.4'
P P 0.1023 0.0942 'International Tables Vol C Tables 4.2.6.8 and 6.1.1.4'
Ni Ni 0.3393 1.1124 'International Tables Vol C Tables 4.2.6.8 and 6.1.1.4'

loop_
_geom_angle_atom_site_label_1
_geom_angle_atom_site_label_2
_geom_angle_atom_site_label_3
_geom_angle
C11 Ni1 C12 41.86(16)
C11 Ni1 P12 88.19(13)
C12 Ni1 P12 123.84(13)
C11 Ni1 P11 125.34(13)
C12 Ni1 P11 88.43(13)
P12 Ni1 P11 146.35(5)
C12 C11 C32 123.7(4)
C12 C11 Ni1 69.1(2)
C32 C11 Ni1 110.9(3)
C12 C11 H11 114.8
C32 C11 H11 114.8
Ni1 C11 H11 114.8
C41 P11 C71 103.86(19)
C41 P11 C72 105.11(19)
C71 P11 C72 103.48(19)
C41 P11 Ni1 97.89(14)
C71 P11 Ni1 123.01(15)
C72 P11 Ni1 120.58(14)
C11 C12 C42 126.3(4)
C11 C12 Ni1 69.1(2)
C42 C12 Ni1 111.1(3)
C11 C12 H12 113.9
C42 C12 H12 113.9
Ni1 C12 H12 113.9
C31 P12 C78 104.20(19)
C31 P12 C77 104.32(19)
C78 P12 C77 104.2(2)
C31 P12 Ni1 97.81(14)
C78 P12 Ni1 120.83(14)
C77 P12 Ni1 122.33(15)
C51 P21 C86 104.7(2)
C51 P21 C83 103.94(19)
C86 P21 C83 103.32(19)
C51 P21 Ni2 97.70(14)
C86 P21 Ni2 123.62(15)
C83 P21 Ni2 120.49(14)
C22 C21 C52 126.3(4)
C22 C21 Ni2 69.0(2)
C52 C21 Ni2 110.4(3)
C22 C21 H21 114.0
C52 C21 H21 114.0
Ni2 C21 H21 114.0
C89 P22 C61 103.44(19)
C89 P22 C92 103.9(2)
C61 P22 C92 104.45(19)
C89 P22 Ni2 120.75(15)
C61 P22 Ni2 98.37(14)
C92 P22 Ni2 122.75(15)
C21 C22 C62 123.4(4)
C21 C22 Ni2 69.1(2)
C62 C22 Ni2 111.4(3)
C21 C22 H22 114.8
C62 C22 H22 114.8
Ni2 C22 H22 114.8
C32 C31 C36 119.8(4)
C32 C31 P12 112.9(3)
C36 C31 P12 127.3(4)
C34 C33 C32 120.2(4)
C34 C33 H33 119.9
C32 C33 H33 119.9
C31 C32 C33 118.8(4)
C31 C32 C11 118.9(4)
C33 C32 C11 122.3(4)
C35 C34 C33 120.7(4)
C35 C34 H34 119.7
C33 C34 H34 119.7
C34 C35 C36 119.7(4)
C34 C35 H35 120.2
C36 C35 H35 120.2
C35 C36 C31 120.7(4)
C35 C36 H36 119.6
C31 C36 H36 119.6
C46 C41 C42 119.7(4)
C46 C41 P11 127.0(3)
C42 C41 P11 113.2(3)
C43 C42 C41 118.5(4)
C43 C42 C12 123.3(4)
C41 C42 C12 118.2(4)
C42 C43 C44 121.7(4)
C42 C43 H43 119.1
C44 C43 H43 119.1
C45 C44 C43 119.6(4)
C45 C44 H44 120.2
C43 C44 H44 120.2
C44 C45 C46 120.1(4)
C44 C45 H45 119.9
C46 C45 H45 119.9
C45 C46 C41 120.3(4)
C45 C46 H46 119.8
C41 C46 H46 119.8
C56 C51 C52 119.2(4)
C56 C51 P21 127.4(3)
C52 C51 P21 113.4(3)
C53 C52 C51 119.1(4)
C53 C52 C21 122.1(4)
C51 C52 C21 118.8(4)
C55 C54 C53 119.8(4)
C55 C54 H54 120.1
C53 C54 H54 120.1
C54 C55 C56 119.9(4)
C54 C55 H55 120.1
C56 C55 H55 120.1
C55 C56 C51 121.0(4)
C55 C56 H56 119.5
C51 C56 H56 119.5
C66 C61 C62 119.6(4)
C66 C61 P22 127.9(3)
C62 C61 P22 112.5(3)
C63 C62 C61 118.1(4)
C63 C62 C22 123.3(4)
C61 C62 C22 118.6(4)
C64 C63 C62 121.2(4)
C64 C63 H63 119.4
C62 C63 H63 119.4
C65 C64 C63 120.1(4)
C65 C64 H64 120.0
C63 C64 H64 120.0
C66 C65 C64 120.1(4)
C66 C65 H65 120.0
C64 C65 H65 120.0
C65 C66 C61 120.8(4)
C65 C66 H66 119.6
C61 C66 H66 119.6
C76 C71 C75 110.6(4)
C76 C71 P11 109.6(3)
C75 C71 P11 110.5(3)
C76 C71 H71 108.7
C75 C71 H71 108.7
P11 C71 H71 108.7
C73 C72 C74 111.6(4)
C73 C72 P11 109.5(3)
C74 C72 P11 115.2(3)
C73 C72 H72 106.7
C74 C72 H72 106.7
P11 C72 H72 106.7
C72 C73 H73A 109.5
C72 C73 H73B 109.5
H73A C73 H73B 109.5
C72 C73 H73C 109.5
H73A C73 H73C 109.5
H73B C73 H73C 109.5
C72 C74 H74A 109.5
C72 C74 H74B 109.5
H74A C74 H74B 109.5
C72 C74 H74C 109.5
H74A C74 H74C 109.5
H74B C74 H74C 109.5
C71 C75 H75A 109.5
C71 C75 H75B 109.5
H75A C75 H75B 109.5
C71 C75 H75C 109.5
H75A C75 H75C 109.5
H75B C75 H75C 109.5
C71 C76 H76A 109.5
C71 C76 H76B 109.5
H76A C76 H76B 109.5
C71 C76 H76C 109.5
H76A C76 H76C 109.5
H76B C76 H76C 109.5
C81 C77 C82 111.8(4)
C81 C77 P12 116.2(3)
C82 C77 P12 109.0(3)
C81 C77 H77 106.4
C82 C77 H77 106.4
P12 C77 H77 106.4
C79 C78 C80 110.6(4)
C79 C78 P12 108.7(3)
C80 C78 P12 109.3(3)
C79 C78 H78 109.4
C80 C78 H78 109.4
P12 C78 H78 109.4
C78 C79 H79A 109.5
C78 C79 H79B 109.5
H79A C79 H79B 109.5
C78 C79 H79C 109.5
H79A C79 H79C 109.5
H79B C79 H79C 109.5
C78 C80 H80A 109.5
C78 C80 H80B 109.5
H80A C80 H80B 109.5
C78 C80 H80C 109.5
H80A C80 H80C 109.5
H80B C80 H80C 109.5
C77 C81 H81A 109.5
C77 C81 H81B 109.5
H81A C81 H81B 109.5
C77 C81 H81C 109.5
H81A C81 H81C 109.5
H81B C81 H81C 109.5
C77 C82 H82A 109.5
C77 C82 H82B 109.5
H82A C82 H82B 109.5
C77 C82 H82C 109.5
H82A C82 H82C 109.5
H82B C82 H82C 109.5
C84 C83 C85 110.7(4)
C84 C83 P21 109.9(3)
C85 C83 P21 115.4(3)
C84 C83 H83 106.8
C85 C83 H83 106.8
P21 C83 H83 106.8
C83 C84 H84A 109.5
C83 C84 H84B 109.5
H84A C84 H84B 109.5
C83 C84 H84C 109.5
H84A C84 H84C 109.5
H84B C84 H84C 109.5
C83 C85 H85A 109.5
C83 C85 H85B 109.5
H85A C85 H85B 109.5
C83 C85 H85C 109.5
H85A C85 H85C 109.5
H85B C85 H85C 109.5
C87 C86 C88 110.8(4)
C87 C86 P21 109.8(3)
C88 C86 P21 110.2(3)
C87 C86 H86 108.7
C88 C86 H86 108.7
P21 C86 H86 108.7
C86 C87 H87A 109.5
C86 C87 H87B 109.5
H87A C87 H87B 109.5
C86 C87 H87C 109.5
H87A C87 H87C 109.5
H87B C87 H87C 109.5
C86 C88 H88A 109.5
C86 C88 H88B 109.5
H88A C88 H88B 109.5
C86 C88 H88C 109.5
H88A C88 H88C 109.5
H88B C88 H88C 109.5
C90 C89 C91 110.0(4)
C90 C89 P22 110.9(3)
C91 C89 P22 108.1(3)
C90 C89 H89 109.3
C91 C89 H89 109.3
P22 C89 H89 109.3
C89 C90 H90A 109.5
C89 C90 H90B 109.5
H90A C90 H90B 109.5
C89 C90 H90C 109.5
H90A C90 H90C 109.5
H90B C90 H90C 109.5
C89 C91 H91A 109.5
C89 C91 H91B 109.5
H91A C91 H91B 109.5
C89 C91 H91C 109.5
H91A C91 H91C 109.5
H91B C91 H91C 109.5
C93 C92 C94 111.7(4)
C93 C92 P22 109.2(3)
C94 C92 P22 115.6(3)
C93 C92 H92 106.6
C94 C92 H92 106.6
P22 C92 H92 106.6
C92 C93 H93A 109.5
C92 C93 H93B 109.5
H93A C93 H93B 109.5
C92 C93 H93C 109.5
H93A C93 H93C 109.5
H93B C93 H93C 109.5
C92 C94 H94A 109.5
C92 C94 H94B 109.5
H94A C94 H94B 109.5
C92 C94 H94C 109.5
H94A C94 H94C 109.5
H94B C94 H94C 109.5
C54 C53 C52 121.0(4)
C54 C53 H53 119.5
C52 C53 H53 119.5
C22 Ni2 C21 41.84(15)
C22 Ni2 P22 88.00(13)
C21 Ni2 P22 123.38(12)
C22 Ni2 P21 125.26(13)
C21 Ni2 P21 88.49(12)
P22 Ni2 P21 146.63(5)

loop_
_geom_bond_atom_site_label_1
_geom_bond_atom_site_label_2
_geom_bond_distance
Ni1 C11 1.968(4)
Ni1 C12 1.968(4)
Ni1 P12 2.1385(13)
Ni1 P11 2.1463(13)
C11 C12 1.406(5)
C11 C32 1.501(6)
C11 H11 1.0000
P11 C41 1.843(4)
P11 C71 1.846(4)
P11 C72 1.856(4)
C12 C42 1.495(6)
C12 H12 1.0000
P12 C31 1.844(4)
P12 C78 1.848(4)
P12 C77 1.853(4)
P21 C51 1.841(4)
P21 C86 1.849(4)
P21 C83 1.850(4)
P21 Ni2 2.1482(13)
C21 C22 1.409(5)
C21 C52 1.509(6)
C21 Ni2 1.974(4)
C21 H21 1.0000
P22 C89 1.836(4)
P22 C61 1.841(4)
P22 C92 1.852(4)
P22 Ni2 2.1423(13)
C22 C62 1.494(6)
C22 Ni2 1.972(4)
C22 H22 1.0000
C31 C32 1.391(6)
C31 C36 1.402(6)
C33 C34 1.390(6)
C33 C32 1.398(6)
C33 H33 0.9500
C34 C35 1.372(6)
C34 H34 0.9500
C35 C36 1.374(6)
C35 H35 0.9500
C36 H36 0.9500
C41 C46 1.394(5)
C41 C42 1.413(6)
C42 C43 1.381(6)
C43 C44 1.387(6)
C43 H43 0.9500
C44 C45 1.381(6)
C44 H44 0.9500
C45 C46 1.388(6)
C45 H45 0.9500
C46 H46 0.9500
C51 C56 1.392(5)
C51 C52 1.398(5)
C52 C53 1.396(6)
C54 C55 1.379(6)
C54 C53 1.383(6)
C54 H54 0.9500
C55 C56 1.385(6)
C55 H55 0.9500
C56 H56 0.9500
C61 C66 1.391(5)
C61 C62 1.415(6)
C62 C63 1.394(6)
C63 C64 1.380(6)
C63 H63 0.9500
C64 C65 1.379(6)
C64 H64 0.9500
C65 C66 1.373(6)
C65 H65 0.9500
C66 H66 0.9500
C71 C76 1.525(6)
C71 C75 1.525(6)
C71 H71 1.0000
C72 C73 1.521(6)
C72 C74 1.537(6)
C72 H72 1.0000
C73 H73A 0.9800
C73 H73B 0.9800
C73 H73C 0.9800
C74 H74A 0.9800
C74 H74B 0.9800
C74 H74C 0.9800
C75 H75A 0.9800
C75 H75B 0.9800
C75 H75C 0.9800
C76 H76A 0.9800
C76 H76B 0.9800
C76 H76C 0.9800
C77 C81 1.513(6)
C77 C82 1.528(6)
C77 H77 1.0000
C78 C79 1.522(6)
C78 C80 1.535(6)
C78 H78 1.0000
C79 H79A 0.9800
C79 H79B 0.9800
C79 H79C 0.9800
C80 H80A 0.9800
C80 H80B 0.9800
C80 H80C 0.9800
C81 H81A 0.9800
C81 H81B 0.9800
C81 H81C 0.9800
C82 H82A 0.9800
C82 H82B 0.9800
C82 H82C 0.9800
C83 C84 1.524(6)
C83 C85 1.528(6)
C83 H83 1.0000
C84 H84A 0.9800
C84 H84B 0.9800
C84 H84C 0.9800
C85 H85A 0.9800
C85 H85B 0.9800
C85 H85C 0.9800
C86 C87 1.521(6)
C86 C88 1.527(6)
C86 H86 1.0000
C87 H87A 0.9800
C87 H87B 0.9800
C87 H87C 0.9800
C88 H88A 0.9800
C88 H88B 0.9800
C88 H88C 0.9800
C89 C90 1.533(6)
C89 C91 1.539(6)
C89 H89 1.0000
C90 H90A 0.9800
C90 H90B 0.9800
C90 H90C 0.9800
C91 H91A 0.9800
C91 H91B 0.9800
C91 H91C 0.9800
C92 C93 1.519(6)
C92 C94 1.522(6)
C92 H92 1.0000
C93 H93A 0.9800
C93 H93B 0.9800
C93 H93C 0.9800
C94 H94A 0.9800
C94 H94B 0.9800
C94 H94C 0.9800
C53 H53 0.9500
